data_7715385
loop_
_publ_author_name
'Komuro, Takashi'
'Hayasaka, Kohei'
'Takahashi, Kasumi'
'Ishiwata, Nozomu'
'Yamauchi, Kota'
'Tobita, Hiromi'
'Hashimoto, Hisako'

_publ_section_title
;
 Iron complexes supported by silyl-NHC chelate ligands: synthesis and use
 for double hydroboration of nitriles.
;
_journal_issue 9
_journal_name_full 'Dalton transactions (Cambridge, England : 2003)'
_journal_page_first 4041
_journal_page_last 4047
_journal_paper_doi 10.1039/d3dt03605g
_journal_volume 53
_journal_year 2024
_chemical_formula_moiety 'C37 H51 Fe N3 O3 Si, C4 H8 O'
_chemical_formula_sum 'C41 H59 Fe N3 O4 Si'
_chemical_formula_weight 741.85
_chemical_properties_physical Air-sensitive
_space_group_crystal_system monoclinic
_space_group_IT_number 14
_space_group_name_Hall '-P 2ybc'
_space_group_name_H-M_alt 'P 1 21/c 1'
_atom_sites_solution_hydrogens mixed
_atom_sites_solution_primary heavy
_atom_sites_solution_secondary difmap
_audit_creation_method SHELXL-2018/1
_audit_update_record
;
2023-10-26 deposited with the CCDC.	2024-01-25 downloaded from the CCDC.
;
_cell_angle_alpha 90
_cell_angle_beta 98.728(4)
_cell_angle_gamma 90
_cell_formula_units_Z 4
_cell_length_a 13.5838(5)
_cell_length_b 8.8169(4)
_cell_length_c 33.9397(11)
_cell_measurement_reflns_used 7612
_cell_measurement_temperature 150(2)
_cell_measurement_theta_max 25.3410
_cell_measurement_theta_min 2.0740
_cell_volume 4017.8(3)
_computing_cell_refinement
;
'CrysAlisPro 1.171.42.67a (Rigaku Oxford Diffraction, 2022)'
;
_computing_data_collection
;
'CrysAlisPro 1.171.42.67a (Rigaku Oxford Diffraction, 2022)'
;
_computing_data_reduction
;
'CrysAlisPro 1.171.42.67a (Rigaku Oxford Diffraction, 2022)'
;
_computing_molecular_graphics
;
'ORTEP-3', 'Yadokari-XG (Wakita, Nemoto et al., 2009)'
;
_computing_publication_material
;
'Yadokari-XG (Wakita, Nemoto et al., 2009)'
;
_computing_structure_refinement 'SHELXL-2018/1 (Sheldrick, 2018)'
_computing_structure_solution 'DIRDIF-2008 (PATTY)'
_diffrn_ambient_temperature 150(2)
_diffrn_detector 'Hybrid Pixel Array Detector'
_diffrn_detector_area_resol_mean 10.0000
_diffrn_measured_fraction_theta_full 1.000
_diffrn_measured_fraction_theta_max 1.000
_diffrn_measurement_device 'two-circle diffractometer'
_diffrn_measurement_device_type 'XtaLAB Mini II'
_diffrn_measurement_method '\w scans'
_diffrn_radiation_monochromator graphite
_diffrn_radiation_type MoK\a
_diffrn_radiation_wavelength 0.71073
_diffrn_reflns_av_R_equivalents 0.0594
_diffrn_reflns_av_unetI/netI 0.0808
_diffrn_reflns_Laue_measured_fraction_full 1.000
_diffrn_reflns_Laue_measured_fraction_max 1.000
_diffrn_reflns_limit_h_max 17
_diffrn_reflns_limit_h_min -17
_diffrn_reflns_limit_k_max 11
_diffrn_reflns_limit_k_min -11
_diffrn_reflns_limit_l_max 43
_diffrn_reflns_limit_l_min -44
_diffrn_reflns_number 34543
_diffrn_reflns_point_group_measured_fraction_full 1.000
_diffrn_reflns_point_group_measured_fraction_max 1.000
_diffrn_reflns_theta_full 25.242
_diffrn_reflns_theta_max 27.484
_diffrn_reflns_theta_min 2.082
_diffrn_source 'fine-focus sealed X-ray tube'
_diffrn_source_type 'Rigaku (Mo) X-ray Source'
_exptl_absorpt_coefficient_mu 0.448
_exptl_absorpt_correction_T_max 1.00000
_exptl_absorpt_correction_T_min 0.96366
_exptl_absorpt_correction_type multi-scan
_exptl_absorpt_process_details
;
CrysAlisPro 1.171.42.67a (Rigaku Oxford Diffraction, 2022)
Empirical absorption correction using spherical harmonics,
implemented in SCALE3 ABSPACK scaling algorithm.
;
_exptl_crystal_colour 'pale yellow'
_exptl_crystal_density_diffrn 1.226
_exptl_crystal_description plate
_exptl_crystal_F_000 1592
_exptl_crystal_recrystallization_method 'Re-crystallisation from solvent: THF/hexane'
_exptl_crystal_size_max 0.180
_exptl_crystal_size_mid 0.150
_exptl_crystal_size_min 0.060
_refine_diff_density_max 0.839
_refine_diff_density_min -0.543
_refine_diff_density_rms 0.069
_refine_ls_extinction_method none
_refine_ls_goodness_of_fit_ref 1.011
_refine_ls_hydrogen_treatment mixed
_refine_ls_matrix_type full
_refine_ls_number_parameters 468
_refine_ls_number_reflns 9223
_refine_ls_number_restraints 0
_refine_ls_restrained_S_all 1.011
_refine_ls_R_factor_all 0.1027
_refine_ls_R_factor_gt 0.0599
_refine_ls_shift/su_max 0.000
_refine_ls_shift/su_mean 0.000
_refine_ls_structure_factor_coef Fsqd
_refine_ls_weighting_details 'w=1/[\s^2^(Fo^2^)+(0.0482P)^2^+3.6685P] where P=(Fo^2^+2Fc^2^)/3'
_refine_ls_weighting_scheme calc
_refine_ls_wR_factor_gt 0.1176
_refine_ls_wR_factor_ref 0.1312
_reflns_Friedel_coverage 0.000
_reflns_number_gt 6234
_reflns_number_total 9223
_reflns_threshold_expression 'I > 2\s(I)'
_cod_data_source_file d3dt03605g2.cif
_cod_data_source_block complex-5
_cod_original_sg_symbol_H-M 'P 21/c'
_cod_database_code 7715385
_shelx_shelxl_version_number 2018/1
_shelx_space_group_comment
;
The symmetry employed for this shelxl refinement is uniquely defined
by the following loop, which should always be used as a source of
symmetry information in preference to the above space-group names.
They are only intended as comments.
;
_shelx_estimated_absorpt_t_min 0.924
_shelx_estimated_absorpt_t_max 0.974
_oxdiff_exptl_absorpt_empirical_full_min 0.932
_oxdiff_exptl_absorpt_empirical_full_max 1.106
_oxdiff_exptl_absorpt_empirical_details
;
Empirical correction (ABSPACK) includes:
- Absorption correction using spherical harmonics
- Frame scaling
;

loop_
_space_group_symop_operation_xyz
'x, y, z'
'-x, y+1/2, -z+1/2'
'-x, -y, -z'
'x, -y-1/2, z-1/2'

loop_
_atom_site_label
_atom_site_type_symbol
_atom_site_fract_x
_atom_site_fract_y
_atom_site_fract_z
_atom_site_U_iso_or_equiv
_atom_site_adp_type
_atom_site_occupancy
_atom_site_site_symmetry_order
_atom_site_calc_flag
_atom_site_refinement_flags_posn
_atom_site_refinement_flags_adp
_atom_site_refinement_flags_occupancy
_atom_site_disorder_assembly
_atom_site_disorder_group
Fe1 Fe 0.12282(3) 0.15125(5) 0.11458(2) 0.01806(11) Uani 1 1 d . . . . .
Si1 Si 0.29903(6) 0.28473(10) 0.06872(2) 0.01937(18) Uani 1 1 d . . . . .
O1 O 0.17189(18) -0.1731(3) 0.12268(7) 0.0392(6) Uani 1 1 d . . . . .
O2 O -0.00648(16) 0.0560(2) 0.04157(6) 0.0293(5) Uani 1 1 d . . . . .
O3 O 0.02555(17) 0.1296(3) 0.18626(6) 0.0359(6) Uani 1 1 d . . . . .
N1 N 0.26838(16) 0.1915(3) 0.10894(6) 0.0213(5) Uani 1 1 d . . . . .
C1 C 0.2609(2) 0.2224(4) 0.14741(8) 0.0226(6) Uani 1 1 d . . . . .
H1 H 0.251(2) 0.328(3) 0.1574(8) 0.021(8) Uiso 1 1 d . . . . .
N2 N 0.11279(16) 0.4343(3) 0.06427(6) 0.0164(5) Uani 1 1 d . . . . .
N3 N 0.01331(16) 0.4614(3) 0.10732(6) 0.0162(5) Uani 1 1 d . . . . .
C2 C 0.08302(19) 0.3637(3) 0.09641(7) 0.0161(6) Uani 1 1 d . . . . .
C3 C 0.1555(2) -0.0451(4) 0.12131(8) 0.0258(7) Uani 1 1 d . . . . .
C4 C 0.0451(2) 0.0959(3) 0.06992(8) 0.0210(6) Uani 1 1 d . . . . .
C5 C 0.0590(2) 0.1474(3) 0.15753(8) 0.0241(6) Uani 1 1 d . . . . .
C6 C 0.3077(2) 0.1181(4) 0.17955(8) 0.0249(7) Uani 1 1 d . . . . .
C7 C 0.3590(2) -0.0108(4) 0.17109(9) 0.0404(9) Uani 1 1 d . . . . .
H2 H 0.366193 -0.032261 0.144237 0.048 Uiso 1 1 calc R U . . .
C8 C 0.4003(3) -0.1094(5) 0.20106(10) 0.0522(11) Uani 1 1 d . . . . .
H3 H 0.433730 -0.197920 0.194172 0.063 Uiso 1 1 calc R U . . .
C9 C 0.3937(3) -0.0817(5) 0.24082(9) 0.0410(9) Uani 1 1 d . . . . .
C10 C 0.3459(2) 0.0496(4) 0.24938(9) 0.0379(9) Uani 1 1 d . . . . .
H4 H 0.342296 0.073833 0.276400 0.046 Uiso 1 1 calc R U . . .
C11 C 0.3031(2) 0.1471(4) 0.21962(8) 0.0312(7) Uani 1 1 d . . . . .
H5 H 0.269932 0.235654 0.226660 0.037 Uiso 1 1 calc R U . . .
C12 C 0.4381(3) -0.1915(6) 0.27321(11) 0.0711(15) Uani 1 1 d . . . . .
H6 H 0.507898 -0.164915 0.282260 0.107 Uiso 1 1 calc R U . . .
H7 H 0.434242 -0.295019 0.262556 0.107 Uiso 1 1 calc R U . . .
H8 H 0.400754 -0.185476 0.295708 0.107 Uiso 1 1 calc R U . . .
C13 C 0.3441(2) 0.1386(4) 0.03389(8) 0.0264(7) Uani 1 1 d . . . . .
C14 C 0.2752(3) -0.0011(4) 0.03110(9) 0.0358(8) Uani 1 1 d . . . . .
H9 H 0.298715 -0.077172 0.013664 0.054 Uiso 1 1 calc R U . . .
H10 H 0.207155 0.029430 0.020123 0.054 Uiso 1 1 calc R U . . .
H11 H 0.275822 -0.044221 0.057750 0.054 Uiso 1 1 calc R U . . .
C15 C 0.4506(2) 0.0838(5) 0.05046(10) 0.0452(10) Uani 1 1 d . . . . .
H12 H 0.453253 0.052793 0.078330 0.068 Uiso 1 1 calc R U . . .
H13 H 0.497998 0.166502 0.048838 0.068 Uiso 1 1 calc R U . . .
H14 H 0.467941 -0.002622 0.034698 0.068 Uiso 1 1 calc R U . . .
C16 C 0.3430(2) 0.2004(4) -0.00876(8) 0.0335(8) Uani 1 1 d . . . . .
H15 H 0.365257 0.120887 -0.025568 0.050 Uiso 1 1 calc R U . . .
H16 H 0.387793 0.287783 -0.007949 0.050 Uiso 1 1 calc R U . . .
H17 H 0.275168 0.231613 -0.019823 0.050 Uiso 1 1 calc R U . . .
C17 C 0.3907(2) 0.4454(4) 0.08533(9) 0.0282(7) Uani 1 1 d . . . . .
C18 C 0.4395(2) 0.5115(4) 0.05097(10) 0.0402(9) Uani 1 1 d . . . . .
H18 H 0.387504 0.543347 0.029301 0.060 Uiso 1 1 calc R U . . .
H19 H 0.481359 0.433970 0.041119 0.060 Uiso 1 1 calc R U . . .
H20 H 0.480520 0.599116 0.060630 0.060 Uiso 1 1 calc R U . . .
C19 C 0.4734(2) 0.3899(4) 0.11841(9) 0.0406(9) Uani 1 1 d . . . . .
H21 H 0.517682 0.474737 0.127594 0.061 Uiso 1 1 calc R U . . .
H22 H 0.511890 0.309485 0.107873 0.061 Uiso 1 1 calc R U . . .
H23 H 0.443337 0.350330 0.140794 0.061 Uiso 1 1 calc R U . . .
C20 C 0.3334(2) 0.5743(4) 0.10260(10) 0.0364(8) Uani 1 1 d . . . . .
H24 H 0.379996 0.654853 0.112912 0.055 Uiso 1 1 calc R U . . .
H25 H 0.300698 0.534502 0.124274 0.055 Uiso 1 1 calc R U . . .
H26 H 0.283011 0.615512 0.081588 0.055 Uiso 1 1 calc R U . . .
C21 C 0.18170(19) 0.3687(3) 0.03920(7) 0.0187(6) Uani 1 1 d . . . . .
H27 H 0.200917 0.448683 0.021370 0.022 Uiso 1 1 calc R U . . .
H28 H 0.146355 0.288345 0.022231 0.022 Uiso 1 1 calc R U . . .
C22 C 0.0632(2) 0.5721(3) 0.05569(8) 0.0174(6) Uani 1 1 d . . . . .
C23 C 0.0823(2) 0.6748(3) 0.02258(8) 0.0237(7) Uani 1 1 d . . . . .
H29 H 0.037757 0.762669 0.021407 0.036 Uiso 1 1 calc R U . . .
H30 H 0.069841 0.619697 -0.002774 0.036 Uiso 1 1 calc R U . . .
H31 H 0.151639 0.709212 0.027402 0.036 Uiso 1 1 calc R U . . .
C24 C 0.0002(2) 0.5888(3) 0.08252(7) 0.0170(6) Uani 1 1 d . . . . .
C25 C -0.0699(2) 0.7145(3) 0.08802(9) 0.0259(7) Uani 1 1 d . . . . .
H32 H -0.040750 0.778297 0.110446 0.039 Uiso 1 1 calc R U . . .
H33 H -0.133057 0.672022 0.093541 0.039 Uiso 1 1 calc R U . . .
H34 H -0.081931 0.775947 0.063701 0.039 Uiso 1 1 calc R U . . .
C26 C -0.0483(2) 0.4353(3) 0.13805(7) 0.0185(6) Uani 1 1 d . . . . .
C27 C -0.0197(2) 0.4988(3) 0.17588(8) 0.0219(6) Uani 1 1 d . . . . .
C28 C -0.0822(2) 0.4723(4) 0.20446(8) 0.0301(7) Uani 1 1 d . . . . .
H35 H -0.064845 0.513141 0.230484 0.036 Uiso 1 1 calc R U . . .
C29 C -0.1683(3) 0.3881(4) 0.19560(9) 0.0344(8) Uani 1 1 d . . . . .
H36 H -0.208525 0.369561 0.215673 0.041 Uiso 1 1 calc R U . . .
C30 C -0.1965(2) 0.3303(4) 0.15754(9) 0.0310(7) Uani 1 1 d . . . . .
H37 H -0.256805 0.274601 0.151606 0.037 Uiso 1 1 calc R U . . .
C31 C -0.1371(2) 0.3531(3) 0.12778(8) 0.0216(6) Uani 1 1 d . . . . .
C32 C 0.0745(2) 0.5918(4) 0.18702(8) 0.0280(7) Uani 1 1 d . . . . .
H38 H 0.109609 0.597247 0.163200 0.034 Uiso 1 1 calc R U . . .
C33 C 0.0517(3) 0.7537(4) 0.19900(10) 0.0410(9) Uani 1 1 d . . . . .
H39 H 0.006357 0.801711 0.177353 0.061 Uiso 1 1 calc R U . . .
H40 H 0.113717 0.812000 0.204181 0.061 Uiso 1 1 calc R U . . .
H41 H 0.020270 0.751240 0.223155 0.061 Uiso 1 1 calc R U . . .
C34 C 0.1447(3) 0.5174(5) 0.22103(11) 0.0503(10) Uani 1 1 d . . . . .
H42 H 0.115995 0.524988 0.245756 0.075 Uiso 1 1 calc R U . . .
H43 H 0.209306 0.569081 0.224414 0.075 Uiso 1 1 calc R U . . .
H44 H 0.153816 0.410305 0.214709 0.075 Uiso 1 1 calc R U . . .
C35 C -0.1707(2) 0.2892(4) 0.08617(8) 0.0246(7) Uani 1 1 d . . . . .
H45 H -0.113936 0.298571 0.070707 0.029 Uiso 1 1 calc R U . . .
C36 C -0.1983(3) 0.1206(4) 0.08769(9) 0.0357(8) Uani 1 1 d . . . . .
H46 H -0.144645 0.065770 0.104369 0.053 Uiso 1 1 calc R U . . .
H47 H -0.207670 0.078483 0.060656 0.053 Uiso 1 1 calc R U . . .
H48 H -0.260161 0.110048 0.099000 0.053 Uiso 1 1 calc R U . . .
C37 C -0.2587(2) 0.3793(4) 0.06422(10) 0.0415(9) Uani 1 1 d . . . . .
H49 H -0.315067 0.373028 0.079072 0.062 Uiso 1 1 calc R U . . .
H50 H -0.278120 0.337011 0.037474 0.062 Uiso 1 1 calc R U . . .
H51 H -0.239236 0.485703 0.062076 0.062 Uiso 1 1 calc R U . . .
O4 O 0.6211(3) 0.9831(5) 0.15158(14) 0.1155(14) Uani 1 1 d . . . . .
C38 C 0.6899(4) 0.9581(6) 0.18466(13) 0.0810(16) Uani 1 1 d . . . . .
H52 H 0.656327 0.922382 0.206872 0.097 Uiso 1 1 calc R U . . .
H53 H 0.725357 1.053681 0.192981 0.097 Uiso 1 1 calc R U . . .
C39 C 0.7599(3) 0.8454(6) 0.17547(15) 0.0787(16) Uani 1 1 d . . . . .
H54 H 0.780712 0.777871 0.198544 0.094 Uiso 1 1 calc R U . . .
H55 H 0.819662 0.893172 0.167368 0.094 Uiso 1 1 calc R U . . .
C40 C 0.6997(4) 0.7580(6) 0.14060(15) 0.0926(19) Uani 1 1 d . . . . .
H56 H 0.732478 0.763380 0.116513 0.111 Uiso 1 1 calc R U . . .
H57 H 0.691820 0.650242 0.147693 0.111 Uiso 1 1 calc R U . . .
C41 C 0.6049(4) 0.8341(7) 0.1342(2) 0.106(2) Uani 1 1 d . . . . .
H58 H 0.555538 0.777564 0.147125 0.127 Uiso 1 1 calc R U . . .
H59 H 0.579774 0.842067 0.105326 0.127 Uiso 1 1 calc R U . . .

loop_
_atom_site_aniso_label
_atom_site_aniso_U_11
_atom_site_aniso_U_22
_atom_site_aniso_U_33
_atom_site_aniso_U_23
_atom_site_aniso_U_13
_atom_site_aniso_U_12
Fe1 0.0224(2) 0.0170(2) 0.01521(19) 0.00228(17) 0.00427(15) 0.00340(18)
Si1 0.0193(4) 0.0246(4) 0.0150(4) 0.0017(3) 0.0052(3) 0.0026(3)
O1 0.0474(15) 0.0217(14) 0.0489(14) 0.0059(11) 0.0089(11) 0.0097(11)
O2 0.0409(13) 0.0250(12) 0.0209(10) -0.0023(9) 0.0015(10) -0.0001(10)
O3 0.0540(15) 0.0304(14) 0.0286(11) 0.0091(10) 0.0233(11) 0.0121(11)
N1 0.0188(12) 0.0279(15) 0.0173(11) 0.0011(10) 0.0024(9) 0.0022(10)
C1 0.0226(15) 0.0265(17) 0.0187(14) 0.0008(13) 0.0034(11) -0.0024(13)
N2 0.0184(12) 0.0165(13) 0.0146(10) 0.0001(9) 0.0034(9) 0.0018(10)
N3 0.0188(12) 0.0155(12) 0.0147(10) 0.0008(9) 0.0038(9) 0.0018(10)
C2 0.0195(13) 0.0180(15) 0.0103(11) 0.0004(11) 0.0010(10) -0.0006(12)
C3 0.0283(16) 0.0271(18) 0.0227(15) 0.0037(13) 0.0066(12) 0.0037(14)
C4 0.0294(16) 0.0131(14) 0.0218(14) 0.0016(12) 0.0079(13) 0.0026(12)
C5 0.0285(16) 0.0158(15) 0.0279(15) 0.0039(13) 0.0040(12) 0.0069(13)
C6 0.0207(15) 0.0334(19) 0.0207(14) 0.0040(13) 0.0031(11) 0.0000(13)
C7 0.043(2) 0.057(3) 0.0217(16) 0.0052(16) 0.0054(15) 0.0205(18)
C8 0.057(2) 0.060(3) 0.039(2) 0.0133(19) 0.0060(18) 0.036(2)
C9 0.0371(19) 0.058(3) 0.0278(17) 0.0133(17) 0.0046(15) 0.0154(18)
C10 0.0388(19) 0.058(3) 0.0173(15) 0.0084(16) 0.0062(14) 0.0048(18)
C11 0.0347(17) 0.038(2) 0.0214(14) 0.0016(15) 0.0054(13) 0.0034(16)
C12 0.079(3) 0.095(4) 0.038(2) 0.030(2) 0.007(2) 0.046(3)
C13 0.0293(16) 0.0323(18) 0.0197(14) 0.0026(14) 0.0107(12) 0.0103(14)
C14 0.053(2) 0.0273(18) 0.0305(17) -0.0035(15) 0.0180(16) 0.0089(17)
C15 0.040(2) 0.063(3) 0.0339(18) 0.0009(18) 0.0092(16) 0.0273(19)
C16 0.0336(18) 0.046(2) 0.0230(15) 0.0023(15) 0.0113(13) 0.0068(16)
C17 0.0248(16) 0.0357(19) 0.0242(15) 0.0017(14) 0.0036(12) -0.0055(14)
C18 0.0314(18) 0.049(2) 0.0416(19) 0.0053(18) 0.0109(15) -0.0121(17)
C19 0.0307(18) 0.056(3) 0.0330(18) 0.0029(17) -0.0015(14) -0.0094(17)
C20 0.040(2) 0.032(2) 0.0363(18) -0.0045(16) 0.0052(15) -0.0110(16)
C21 0.0235(14) 0.0215(16) 0.0125(12) -0.0002(11) 0.0068(11) 0.0001(12)
C22 0.0225(14) 0.0131(14) 0.0161(13) 0.0024(11) 0.0015(11) 0.0004(12)
C23 0.0293(16) 0.0219(17) 0.0205(14) 0.0053(12) 0.0060(12) 0.0002(13)
C24 0.0225(14) 0.0120(14) 0.0159(13) 0.0020(11) 0.0015(11) -0.0006(12)
C25 0.0327(17) 0.0199(16) 0.0259(15) 0.0052(13) 0.0072(13) 0.0082(14)
C26 0.0264(15) 0.0137(14) 0.0170(13) 0.0054(11) 0.0083(11) 0.0065(12)
C27 0.0317(16) 0.0168(15) 0.0173(13) 0.0029(12) 0.0038(12) 0.0088(13)
C28 0.048(2) 0.0277(19) 0.0162(14) 0.0020(13) 0.0088(13) 0.0095(16)
C29 0.047(2) 0.033(2) 0.0282(16) 0.0031(14) 0.0230(15) 0.0055(16)
C30 0.0306(17) 0.030(2) 0.0360(17) 0.0026(15) 0.0185(14) 0.0006(15)
C31 0.0261(15) 0.0180(15) 0.0221(14) 0.0016(12) 0.0085(12) 0.0038(13)
C32 0.0387(18) 0.0260(17) 0.0191(14) -0.0033(13) 0.0034(13) -0.0003(15)
C33 0.058(2) 0.026(2) 0.0371(19) -0.0070(15) 0.0027(17) -0.0017(17)
C34 0.051(2) 0.048(3) 0.046(2) -0.0045(19) -0.0127(18) 0.011(2)
C35 0.0222(15) 0.0310(18) 0.0210(14) -0.0005(13) 0.0050(12) -0.0016(14)
C36 0.043(2) 0.032(2) 0.0330(17) -0.0045(15) 0.0102(15) -0.0093(16)
C37 0.038(2) 0.051(3) 0.0335(18) 0.0011(17) -0.0003(15) 0.0035(17)
O4 0.093(3) 0.109(4) 0.140(4) -0.013(3) 0.002(3) 0.020(3)
C38 0.103(4) 0.085(4) 0.046(3) -0.013(3) -0.017(3) 0.031(3)
C39 0.049(3) 0.101(4) 0.082(3) 0.031(3) -0.001(2) 0.006(3)
C40 0.129(5) 0.080(4) 0.072(3) 0.002(3) 0.026(3) 0.059(4)
C41 0.072(4) 0.084(4) 0.149(5) -0.072(4) -0.021(4) 0.007(3)

loop_
_atom_type_symbol
_atom_type_description
_atom_type_scat_dispersion_real
_atom_type_scat_dispersion_imag
_atom_type_scat_source
C C 0.0033 0.0016 'International Tables Vol C Tables 4.2.6.8 and 6.1.1.4'
H H 0.0000 0.0000 'International Tables Vol C Tables 4.2.6.8 and 6.1.1.4'
N N 0.0061 0.0033 'International Tables Vol C Tables 4.2.6.8 and 6.1.1.4'
O O 0.0106 0.0060 'International Tables Vol C Tables 4.2.6.8 and 6.1.1.4'
Si Si 0.0817 0.0704 'International Tables Vol C Tables 4.2.6.8 and 6.1.1.4'
Fe Fe 0.3463 0.8444 'International Tables Vol C Tables 4.2.6.8 and 6.1.1.4'

loop_
_geom_angle_atom_site_label_1
_geom_angle_atom_site_label_2
_geom_angle_atom_site_label_3
_geom_angle
_geom_angle_site_symmetry_1
_geom_angle_site_symmetry_3
_geom_angle_publ_flag
C4 Fe1 C3 86.97(13) . . ?
C4 Fe1 C5 112.78(13) . . ?
C3 Fe1 C5 91.07(13) . . ?
C4 Fe1 C2 84.11(11) . . ?
C3 Fe1 C2 169.66(11) . . ?
C5 Fe1 C2 97.18(12) . . ?
C4 Fe1 N1 115.13(11) . . ?
C3 Fe1 N1 87.46(12) . . ?
C5 Fe1 N1 131.91(11) . . ?
C2 Fe1 N1 91.61(10) . . ?
C4 Fe1 C1 152.87(12) . . ?
C3 Fe1 C1 92.10(13) . . ?
C5 Fe1 C1 94.35(12) . . ?
C2 Fe1 C1 93.46(11) . . ?
N1 Fe1 C1 37.79(9) . . ?
N1 Si1 C21 108.91(11) . . ?
N1 Si1 C13 108.15(13) . . ?
C21 Si1 C13 104.98(12) . . ?
N1 Si1 C17 110.45(12) . . ?
C21 Si1 C17 108.87(14) . . ?
C13 Si1 C17 115.22(14) . . ?
C1 N1 Si1 137.9(2) . . ?
C1 N1 Fe1 74.27(15) . . ?
Si1 N1 Fe1 121.16(12) . . ?
N1 C1 C6 119.7(3) . . ?
N1 C1 Fe1 67.94(15) . . ?
C6 C1 Fe1 116.5(2) . . ?
N1 C1 H1 123.1(16) . . ?
C6 C1 H1 112.8(16) . . ?
Fe1 C1 H1 107.1(16) . . ?
C2 N2 C22 111.7(2) . . ?
C2 N2 C21 124.8(2) . . ?
C22 N2 C21 123.3(2) . . ?
C2 N3 C24 111.8(2) . . ?
C2 N3 C26 126.3(2) . . ?
C24 N3 C26 121.7(2) . . ?
N2 C2 N3 103.2(2) . . ?
N2 C2 Fe1 124.56(19) . . ?
N3 C2 Fe1 131.55(19) . . ?
O1 C3 Fe1 174.5(3) . . ?
O2 C4 Fe1 177.7(3) . . ?
O3 C5 Fe1 171.6(3) . . ?
C7 C6 C11 116.8(3) . . ?
C7 C6 C1 121.7(3) . . ?
C11 C6 C1 121.5(3) . . ?
C6 C7 C8 121.4(3) . . ?
C6 C7 H2 119.3 . . ?
C8 C7 H2 119.3 . . ?
C9 C8 C7 121.6(3) . . ?
C9 C8 H3 119.2 . . ?
C7 C8 H3 119.2 . . ?
C10 C9 C8 117.0(3) . . ?
C10 C9 C12 122.0(3) . . ?
C8 C9 C12 120.9(3) . . ?
C9 C10 C11 121.7(3) . . ?
C9 C10 H4 119.1 . . ?
C11 C10 H4 119.1 . . ?
C10 C11 C6 121.4(3) . . ?
C10 C11 H5 119.3 . . ?
C6 C11 H5 119.3 . . ?
C9 C12 H6 109.5 . . ?
C9 C12 H7 109.5 . . ?
H6 C12 H7 109.5 . . ?
C9 C12 H8 109.5 . . ?
H6 C12 H8 109.5 . . ?
H7 C12 H8 109.5 . . ?
C14 C13 C16 107.7(3) . . ?
C14 C13 C15 107.4(3) . . ?
C16 C13 C15 109.0(2) . . ?
C14 C13 Si1 109.15(19) . . ?
C16 C13 Si1 112.5(2) . . ?
C15 C13 Si1 110.8(2) . . ?
C13 C14 H9 109.5 . . ?
C13 C14 H10 109.5 . . ?
H9 C14 H10 109.5 . . ?
C13 C14 H11 109.5 . . ?
H9 C14 H11 109.5 . . ?
H10 C14 H11 109.5 . . ?
C13 C15 H12 109.5 . . ?
C13 C15 H13 109.5 . . ?
H12 C15 H13 109.5 . . ?
C13 C15 H14 109.5 . . ?
H12 C15 H14 109.5 . . ?
H13 C15 H14 109.5 . . ?
C13 C16 H15 109.5 . . ?
C13 C16 H16 109.5 . . ?
H15 C16 H16 109.5 . . ?
C13 C16 H17 109.5 . . ?
H15 C16 H17 109.5 . . ?
H16 C16 H17 109.5 . . ?
C18 C17 C19 108.8(3) . . ?
C18 C17 C20 108.0(3) . . ?
C19 C17 C20 108.1(3) . . ?
C18 C17 Si1 113.1(2) . . ?
C19 C17 Si1 110.5(2) . . ?
C20 C17 Si1 108.3(2) . . ?
C17 C18 H18 109.5 . . ?
C17 C18 H19 109.5 . . ?
H18 C18 H19 109.5 . . ?
C17 C18 H20 109.5 . . ?
H18 C18 H20 109.5 . . ?
H19 C18 H20 109.5 . . ?
C17 C19 H21 109.5 . . ?
C17 C19 H22 109.5 . . ?
H21 C19 H22 109.5 . . ?
C17 C19 H23 109.5 . . ?
H21 C19 H23 109.5 . . ?
H22 C19 H23 109.5 . . ?
C17 C20 H24 109.5 . . ?
C17 C20 H25 109.5 . . ?
H24 C20 H25 109.5 . . ?
C17 C20 H26 109.5 . . ?
H24 C20 H26 109.5 . . ?
H25 C20 H26 109.5 . . ?
N2 C21 Si1 113.82(16) . . ?
N2 C21 H27 108.8 . . ?
Si1 C21 H27 108.8 . . ?
N2 C21 H28 108.8 . . ?
Si1 C21 H28 108.8 . . ?
H27 C21 H28 107.7 . . ?
C24 C22 N2 106.8(2) . . ?
C24 C22 C23 129.8(3) . . ?
N2 C22 C23 123.4(2) . . ?
C22 C23 H29 109.5 . . ?
C22 C23 H30 109.5 . . ?
H29 C23 H30 109.5 . . ?
C22 C23 H31 109.5 . . ?
H29 C23 H31 109.5 . . ?
H30 C23 H31 109.5 . . ?
C22 C24 N3 106.4(2) . . ?
C22 C24 C25 130.4(3) . . ?
N3 C24 C25 123.2(2) . . ?
C24 C25 H32 109.5 . . ?
C24 C25 H33 109.5 . . ?
H32 C25 H33 109.5 . . ?
C24 C25 H34 109.5 . . ?
H32 C25 H34 109.5 . . ?
H33 C25 H34 109.5 . . ?
C27 C26 C31 122.8(2) . . ?
C27 C26 N3 119.0(2) . . ?
C31 C26 N3 118.1(2) . . ?
C26 C27 C28 117.0(3) . . ?
C26 C27 C32 123.4(2) . . ?
C28 C27 C32 119.6(3) . . ?
C29 C28 C27 121.4(3) . . ?
C29 C28 H35 119.3 . . ?
C27 C28 H35 119.3 . . ?
C28 C29 C30 120.4(3) . . ?
C28 C29 H36 119.8 . . ?
C30 C29 H36 119.8 . . ?
C29 C30 C31 120.7(3) . . ?
C29 C30 H37 119.6 . . ?
C31 C30 H37 119.6 . . ?
C30 C31 C26 117.5(3) . . ?
C30 C31 C35 119.4(3) . . ?
C26 C31 C35 123.1(2) . . ?
C27 C32 C33 111.9(3) . . ?
C27 C32 C34 111.2(3) . . ?
C33 C32 C34 109.2(3) . . ?
C27 C32 H38 108.2 . . ?
C33 C32 H38 108.2 . . ?
C34 C32 H38 108.2 . . ?
C32 C33 H39 109.5 . . ?
C32 C33 H40 109.5 . . ?
H39 C33 H40 109.5 . . ?
C32 C33 H41 109.5 . . ?
H39 C33 H41 109.5 . . ?
H40 C33 H41 109.5 . . ?
C32 C34 H42 109.5 . . ?
C32 C34 H43 109.5 . . ?
H42 C34 H43 109.5 . . ?
C32 C34 H44 109.5 . . ?
H42 C34 H44 109.5 . . ?
H43 C34 H44 109.5 . . ?
C31 C35 C37 111.1(3) . . ?
C31 C35 C36 111.5(2) . . ?
C37 C35 C36 110.0(3) . . ?
C31 C35 H45 108.0 . . ?
C37 C35 H45 108.0 . . ?
C36 C35 H45 108.0 . . ?
C35 C36 H46 109.5 . . ?
C35 C36 H47 109.5 . . ?
H46 C36 H47 109.5 . . ?
C35 C36 H48 109.5 . . ?
H46 C36 H48 109.5 . . ?
H47 C36 H48 109.5 . . ?
C35 C37 H49 109.5 . . ?
C35 C37 H50 109.5 . . ?
H49 C37 H50 109.5 . . ?
C35 C37 H51 109.5 . . ?
H49 C37 H51 109.5 . . ?
H50 C37 H51 109.5 . . ?
C38 O4 C41 103.5(4) . . ?
O4 C38 C39 109.0(4) . . ?
O4 C38 H52 109.9 . . ?
C39 C38 H52 109.9 . . ?
O4 C38 H53 109.9 . . ?
C39 C38 H53 109.9 . . ?
H52 C38 H53 108.3 . . ?
C38 C39 C40 102.7(4) . . ?
C38 C39 H54 111.2 . . ?
C40 C39 H54 111.2 . . ?
C38 C39 H55 111.2 . . ?
C40 C39 H55 111.2 . . ?
H54 C39 H55 109.1 . . ?
C41 C40 C39 104.0(4) . . ?
C41 C40 H56 111.0 . . ?
C39 C40 H56 111.0 . . ?
C41 C40 H57 111.0 . . ?
C39 C40 H57 111.0 . . ?
H56 C40 H57 109.0 . . ?
C40 C41 O4 106.6(4) . . ?
C40 C41 H58 110.4 . . ?
O4 C41 H58 110.4 . . ?
C40 C41 H59 110.4 . . ?
O4 C41 H59 110.4 . . ?
H58 C41 H59 108.6 . . ?

loop_
_geom_bond_atom_site_label_1
_geom_bond_atom_site_label_2
_geom_bond_distance
_geom_bond_site_symmetry_2
_geom_bond_publ_flag
Fe1 C4 1.779(3) . ?
Fe1 C3 1.793(3) . ?
Fe1 C5 1.806(3) . ?
Fe1 C2 2.020(3) . ?
Fe1 N1 2.046(2) . ?
Fe1 C1 2.125(3) . ?
Si1 N1 1.698(2) . ?
Si1 C21 1.899(3) . ?
Si1 C13 1.911(3) . ?
Si1 C17 1.914(3) . ?
O1 C3 1.150(4) . ?
O2 C4 1.156(3) . ?
O3 C5 1.147(3) . ?
N1 C1 1.353(3) . ?
C1 C6 1.493(4) . ?
C1 H1 1.01(3) . ?
N2 C2 1.369(3) . ?
N2 C22 1.397(3) . ?
N2 C21 1.475(3) . ?
N3 C2 1.372(3) . ?
N3 C24 1.399(3) . ?
N3 C26 1.452(3) . ?
C6 C7 1.386(4) . ?
C6 C11 1.395(4) . ?
C7 C8 1.390(4) . ?
C7 H2 0.9500 . ?
C8 C9 1.388(5) . ?
C8 H3 0.9500 . ?
C9 C10 1.379(5) . ?
C9 C12 1.519(5) . ?
C10 C11 1.385(4) . ?
C10 H4 0.9500 . ?
C11 H5 0.9500 . ?
C12 H6 0.9800 . ?
C12 H7 0.9800 . ?
C12 H8 0.9800 . ?
C13 C14 1.541(4) . ?
C13 C16 1.545(4) . ?
C13 C15 1.547(4) . ?
C14 H9 0.9800 . ?
C14 H10 0.9800 . ?
C14 H11 0.9800 . ?
C15 H12 0.9800 . ?
C15 H13 0.9800 . ?
C15 H14 0.9800 . ?
C16 H15 0.9800 . ?
C16 H16 0.9800 . ?
C16 H17 0.9800 . ?
C17 C18 1.540(4) . ?
C17 C19 1.543(4) . ?
C17 C20 1.543(4) . ?
C18 H18 0.9800 . ?
C18 H19 0.9800 . ?
C18 H20 0.9800 . ?
C19 H21 0.9800 . ?
C19 H22 0.9800 . ?
C19 H23 0.9800 . ?
C20 H24 0.9800 . ?
C20 H25 0.9800 . ?
C20 H26 0.9800 . ?
C21 H27 0.9900 . ?
C21 H28 0.9900 . ?
C22 C24 1.350(4) . ?
C22 C23 1.496(4) . ?
C23 H29 0.9800 . ?
C23 H30 0.9800 . ?
C23 H31 0.9800 . ?
C24 C25 1.491(4) . ?
C25 H32 0.9800 . ?
C25 H33 0.9800 . ?
C25 H34 0.9800 . ?
C26 C27 1.401(4) . ?
C26 C31 1.404(4) . ?
C27 C28 1.402(4) . ?
C27 C32 1.519(4) . ?
C28 C29 1.379(4) . ?
C28 H35 0.9500 . ?
C29 C30 1.387(4) . ?
C29 H36 0.9500 . ?
C30 C31 1.399(4) . ?
C30 H37 0.9500 . ?
C31 C35 1.525(4) . ?
C32 C33 1.529(4) . ?
C32 C34 1.529(4) . ?
C32 H38 1.0000 . ?
C33 H39 0.9800 . ?
C33 H40 0.9800 . ?
C33 H41 0.9800 . ?
C34 H42 0.9800 . ?
C34 H43 0.9800 . ?
C34 H44 0.9800 . ?
C35 C37 1.531(4) . ?
C35 C36 1.535(4) . ?
C35 H45 1.0000 . ?
C36 H46 0.9800 . ?
C36 H47 0.9800 . ?
C36 H48 0.9800 . ?
C37 H49 0.9800 . ?
C37 H50 0.9800 . ?
C37 H51 0.9800 . ?
O4 C38 1.365(5) . ?
O4 C41 1.443(6) . ?
C38 C39 1.442(6) . ?
C38 H52 0.9900 . ?
C38 H53 0.9900 . ?
C39 C40 1.539(7) . ?
C39 H54 0.9900 . ?
C39 H55 0.9900 . ?
C40 C41 1.439(6) . ?
C40 H56 0.9900 . ?
C40 H57 0.9900 . ?
C41 H58 0.9900 . ?
C41 H59 0.9900 . ?

loop_
_geom_torsion_atom_site_label_1
_geom_torsion_atom_site_label_2
_geom_torsion_atom_site_label_3
_geom_torsion_atom_site_label_4
_geom_torsion
_geom_torsion_site_symmetry_1
_geom_torsion_site_symmetry_2
_geom_torsion_site_symmetry_3
_geom_torsion_site_symmetry_4
_geom_torsion_publ_flag
C21 Si1 N1 C1 -90.9(3) . . . . ?
C13 Si1 N1 C1 155.5(3) . . . . ?
C17 Si1 N1 C1 28.6(3) . . . . ?
C21 Si1 N1 Fe1 10.45(19) . . . . ?
C13 Si1 N1 Fe1 -103.11(16) . . . . ?
C17 Si1 N1 Fe1 129.96(15) . . . . ?
Si1 N1 C1 C6 -131.8(3) . . . . ?
Fe1 N1 C1 C6 108.8(3) . . . . ?
Si1 N1 C1 Fe1 119.4(3) . . . . ?
C22 N2 C2 N3 0.3(3) . . . . ?
C21 N2 C2 N3 -174.5(2) . . . . ?
C22 N2 C2 Fe1 172.00(18) . . . . ?
C21 N2 C2 Fe1 -2.8(3) . . . . ?
C24 N3 C2 N2 0.1(3) . . . . ?
C26 N3 C2 N2 174.6(2) . . . . ?
C24 N3 C2 Fe1 -170.74(19) . . . . ?
C26 N3 C2 Fe1 3.7(4) . . . . ?
N1 C1 C6 C7 -0.1(4) . . . . ?
Fe1 C1 C6 C7 78.4(3) . . . . ?
N1 C1 C6 C11 178.9(3) . . . . ?
Fe1 C1 C6 C11 -102.6(3) . . . . ?
C11 C6 C7 C8 2.6(5) . . . . ?
C1 C6 C7 C8 -178.3(3) . . . . ?
C6 C7 C8 C9 -1.3(6) . . . . ?
C7 C8 C9 C10 -1.2(6) . . . . ?
C7 C8 C9 C12 179.3(4) . . . . ?
C8 C9 C10 C11 2.3(6) . . . . ?
C12 C9 C10 C11 -178.1(4) . . . . ?
C9 C10 C11 C6 -1.0(5) . . . . ?
C7 C6 C11 C10 -1.4(5) . . . . ?
C1 C6 C11 C10 179.5(3) . . . . ?
C2 N2 C21 Si1 -48.0(3) . . . . ?
C22 N2 C21 Si1 137.7(2) . . . . ?
N1 Si1 C21 N2 40.4(2) . . . . ?
C13 Si1 C21 N2 156.1(2) . . . . ?
C17 Si1 C21 N2 -80.1(2) . . . . ?
C2 N2 C22 C24 -0.6(3) . . . . ?
C21 N2 C22 C24 174.3(2) . . . . ?
C2 N2 C22 C23 178.9(2) . . . . ?
C21 N2 C22 C23 -6.2(4) . . . . ?
N2 C22 C24 N3 0.7(3) . . . . ?
C23 C22 C24 N3 -178.8(3) . . . . ?
N2 C22 C24 C25 178.9(3) . . . . ?
C23 C22 C24 C25 -0.5(5) . . . . ?
C2 N3 C24 C22 -0.5(3) . . . . ?
C26 N3 C24 C22 -175.2(2) . . . . ?
C2 N3 C24 C25 -178.9(2) . . . . ?
C26 N3 C24 C25 6.3(4) . . . . ?
C2 N3 C26 C27 98.5(3) . . . . ?
C24 N3 C26 C27 -87.6(3) . . . . ?
C2 N3 C26 C31 -84.6(3) . . . . ?
C24 N3 C26 C31 89.4(3) . . . . ?
C31 C26 C27 C28 2.4(4) . . . . ?
N3 C26 C27 C28 179.2(2) . . . . ?
C31 C26 C27 C32 -178.1(3) . . . . ?
N3 C26 C27 C32 -1.3(4) . . . . ?
C26 C27 C28 C29 -0.4(4) . . . . ?
C32 C27 C28 C29 -179.9(3) . . . . ?
C27 C28 C29 C30 -1.6(5) . . . . ?
C28 C29 C30 C31 1.5(5) . . . . ?
C29 C30 C31 C26 0.4(5) . . . . ?
C29 C30 C31 C35 -179.5(3) . . . . ?
C27 C26 C31 C30 -2.5(4) . . . . ?
N3 C26 C31 C30 -179.2(3) . . . . ?
C27 C26 C31 C35 177.5(3) . . . . ?
N3 C26 C31 C35 0.7(4) . . . . ?
C26 C27 C32 C33 118.7(3) . . . . ?
C28 C27 C32 C33 -61.8(4) . . . . ?
C26 C27 C32 C34 -118.9(3) . . . . ?
C28 C27 C32 C34 60.6(4) . . . . ?
C30 C31 C35 C37 72.5(4) . . . . ?
C26 C31 C35 C37 -107.4(3) . . . . ?
C30 C31 C35 C36 -50.7(4) . . . . ?
C26 C31 C35 C36 129.4(3) . . . . ?
C41 O4 C38 C39 37.8(6) . . . . ?
O4 C38 C39 C40 -24.3(6) . . . . ?
C38 C39 C40 C41 1.1(6) . . . . ?
C39 C40 C41 O4 20.8(7) . . . . ?
C38 O4 C41 C40 -36.3(7) . . . . ?
